data_1576503
loop_
_publ_author_name
'Wang, Yuquan'
'Yin, Kai'
'Pang, Xiaobo'
'Shu, Xing-Zhong'

_publ_section_title
;
 Deoxygenative phosphonation of ketones by titanium.
;
_journal_issue 14
_journal_name_full 'Chemical science'
_journal_page_first 7236
_journal_page_last 7243
_journal_paper_doi 10.1039/d5sc09520d
_journal_volume 17
_journal_year 2026
_chemical_absolute_configuration ad
_chemical_formula_moiety 'C37 H55 O2 P Si'
_chemical_formula_sum 'C37 H55 O2 P Si'
_chemical_formula_weight 590.87
_space_group_crystal_system orthorhombic
_space_group_IT_number 19
_space_group_name_Hall 'P 2ac 2ab'
_space_group_name_H-M_alt 'P 21 21 21'
_atom_sites_solution_hydrogens geom
_atom_sites_solution_primary dual
_audit_creation_date 2025-06-26
_audit_creation_method
;
Olex2 1.5-ac5-024
(compiled 2022.04.12 svn.rca3783a0 for Rigaku Oxford Diffraction, GUI svn.r6498)
;
_audit_update_record
;
2025-06-27 deposited with the CCDC.	2026-02-09 downloaded from the CCDC.
;
_cell_angle_alpha 90
_cell_angle_beta 90
_cell_angle_gamma 90
_cell_formula_units_Z 4
_cell_length_a 6.16070(10)
_cell_length_b 16.4581(2)
_cell_length_c 33.3457(4)
_cell_measurement_reflns_used 14501
_cell_measurement_temperature 149.99(10)
_cell_measurement_theta_max 75.9980
_cell_measurement_theta_min 2.6380
_cell_volume 3381.03(8)
_computing_cell_refinement 'CrysAlisPro 1.171.43.143a (Rigaku OD, 2024)'
_computing_data_collection 'CrysAlisPro 1.171.43.143a (Rigaku OD, 2024)'
_computing_data_reduction 'CrysAlisPro 1.171.43.143a (Rigaku OD, 2024)'
_computing_molecular_graphics 'Olex2 1.5-ac5-024 (Dolomanov et al., 2009)'
_computing_publication_material 'Olex2 1.5-ac5-024 (Dolomanov et al., 2009)'
_computing_structure_refinement 'SHELXL 2018/3 (Sheldrick, 2015)'
_computing_structure_solution 'SHELXT 2018/2 (Sheldrick, 2018)'
_diffrn_ambient_environment N~2~
_diffrn_ambient_temperature 149.99(10)
_diffrn_detector 'Hybrid Pixel Array Detector'
_diffrn_detector_area_resol_mean 10.0000
_diffrn_detector_type HyPix
_diffrn_measured_fraction_theta_full 0.989
_diffrn_measured_fraction_theta_max 0.957
_diffrn_measurement_details
;
List of Runs (angles in degrees, time in seconds):

  # Type    Start    End  Width  t~exp~   \w     \q     \k     \f   Frames
#--------------------------------------------------------------------------
  1  \w     41.00  66.00   0.50    0.24    --  108.90 -61.00-150.00   50
  2  \w     38.00  63.00   0.50    0.24    --  108.90 -61.00 -30.00   50
  3  \w     73.00  99.00   0.50    0.24    --  108.90 -77.00  30.00   52
  4  \w     39.00  70.00   0.50    0.24    --  108.90 -77.00  30.00   62
  5  \w     35.00  68.00   0.50    0.24    --  108.90 -61.00  60.00   66
  6  \w     -1.00  96.00   0.50    0.06    --   44.41   2.00 -18.00  194
  7  \w     80.00 105.00   0.50    0.24    --  108.90 -94.00-120.00   50
  8  \w     78.00 103.00   0.50    0.24    --  108.90 -94.00-150.00   50
  9  \w     35.00  68.00   0.50    0.24    --  108.90 -94.00-150.00   66
 10  \w     37.00 104.00   0.50    0.24    --  108.90 -94.00 120.00  134
 11  \w   -117.00 -84.00   0.50    0.24    -- -100.00 132.00 168.00   66
 12  \w   -112.00 -67.00   0.50    0.24    -- -100.00 125.00 120.00   90
 13  \w    -54.00 -29.00   0.50    0.24    -- -100.00 125.00 120.00   50
 14  \w    -30.00   6.00   0.50    0.06    --  -44.41  19.00 120.00   72
 15  \w    -67.00 -26.00   0.50    0.24    -- -100.00  61.00  30.00   82
 16  \w    -54.00 -27.00   0.50    0.24    -- -100.00  45.00   0.00   54
 17  \w   -172.00 -54.00   0.50    0.24    -- -100.00   2.00 -18.00  236
 18  \w   -145.00 -88.00   0.50    0.24    -- -100.00-131.00   8.00  114
 19  \w   -120.00 -75.00   0.50    0.06    --  -44.41-179.00 -60.00   90
;
_diffrn_measurement_device 'four-circle diffractometer'
_diffrn_measurement_device_type 'ROD, Synergy Custom system, HyPix'
_diffrn_measurement_method '\w scans'
_diffrn_orient_matrix_type 'CrysAlisPro convention (1999,Acta A55,543-557)'
_diffrn_orient_matrix_UB_11 -0.0023204000
_diffrn_orient_matrix_UB_12 -0.0646406000
_diffrn_orient_matrix_UB_13 0.0334172000
_diffrn_orient_matrix_UB_21 -0.0072662000
_diffrn_orient_matrix_UB_22 0.0676920000
_diffrn_orient_matrix_UB_23 0.0318746000
_diffrn_orient_matrix_UB_31 -0.2499487000
_diffrn_orient_matrix_UB_32 -0.0012898000
_diffrn_orient_matrix_UB_33 -0.0012410000
_diffrn_radiation_monochromator mirror
_diffrn_radiation_probe x-ray
_diffrn_radiation_type 'Cu K\a'
_diffrn_radiation_wavelength 1.54184
_diffrn_reflns_av_R_equivalents 0.0336
_diffrn_reflns_av_unetI/netI 0.0390
_diffrn_reflns_Laue_measured_fraction_full 0.989
_diffrn_reflns_Laue_measured_fraction_max 0.957
_diffrn_reflns_limit_h_max 2
_diffrn_reflns_limit_h_min -7
_diffrn_reflns_limit_k_max 20
_diffrn_reflns_limit_k_min -19
_diffrn_reflns_limit_l_max 38
_diffrn_reflns_limit_l_min -41
_diffrn_reflns_number 17022
_diffrn_reflns_point_group_measured_fraction_full 0.984
_diffrn_reflns_point_group_measured_fraction_max 0.934
_diffrn_reflns_theta_full 67.684
_diffrn_reflns_theta_max 76.122
_diffrn_reflns_theta_min 2.650
_diffrn_source 'Rotating-anode X-ray tube'
_diffrn_source_type 'Rigaku (Cu) X-ray Source'
_exptl_absorpt_coefficient_mu 1.280
_exptl_absorpt_correction_T_max 1.00000
_exptl_absorpt_correction_T_min 0.90656
_exptl_absorpt_correction_type multi-scan
_exptl_absorpt_process_details
;
CrysAlisPro 1.171.43.143a (Rigaku Oxford Diffraction, 2024)
Empirical absorption correction using spherical harmonics,
implemented in SCALE3 ABSPACK scaling algorithm.
;
_exptl_crystal_colour 'clear light colourless'
_exptl_crystal_colour_lustre clear
_exptl_crystal_colour_modifier light
_exptl_crystal_colour_primary colourless
_exptl_crystal_density_diffrn 1.161
_exptl_crystal_description needle
_exptl_crystal_F_000 1288
_exptl_crystal_size_max 0.25
_exptl_crystal_size_mid 0.15
_exptl_crystal_size_min 0.12
_refine_diff_density_max 0.185
_refine_diff_density_min -0.204
_refine_diff_density_rms 0.036
_refine_ls_abs_structure_details
;
 Flack x determined using 2572 quotients [(I+)-(I-)]/[(I+)+(I-)]
 (Parsons, Flack and Wagner, Acta Cryst. B69 (2013) 249-259).
;
_refine_ls_abs_structure_Flack -0.007(8)
_refine_ls_extinction_method none
_refine_ls_goodness_of_fit_ref 1.045
_refine_ls_hydrogen_treatment constr
_refine_ls_matrix_type full
_refine_ls_number_parameters 377
_refine_ls_number_reflns 6611
_refine_ls_number_restraints 0
_refine_ls_restrained_S_all 1.045
_refine_ls_R_factor_all 0.0313
_refine_ls_R_factor_gt 0.0299
_refine_ls_shift/su_max 0.004
_refine_ls_shift/su_mean 0.000
_refine_ls_structure_factor_coef Fsqd
_refine_ls_weighting_details 'w=1/[\s^2^(Fo^2^)+(0.0344P)^2^+0.5295P] where P=(Fo^2^+2Fc^2^)/3'
_refine_ls_weighting_scheme calc
_refine_ls_wR_factor_gt 0.0753
_refine_ls_wR_factor_ref 0.0763
_reflns_Friedel_coverage 0.705
_reflns_Friedel_fraction_full 0.976
_reflns_Friedel_fraction_max 0.903
_reflns_number_gt 6364
_reflns_number_total 6611
_reflns_threshold_expression 'I > 2\s(I)'
_cod_data_source_file d5sc09520d2.cif
_cod_data_source_block wangyuq_0626_auto
_cod_depositor_comments 'Adding full bibliography for 1576503.cif.'
_cod_database_code 1576503
_shelx_shelxl_version_number 2018/3
_shelx_space_group_comment
;
The symmetry employed for this shelxl refinement is uniquely defined
by the following loop, which should always be used as a source of
symmetry information in preference to the above space-group names.
They are only intended as comments.
;
_olex2_refinement_description
;
1. Fixed Uiso
 At 1.2 times of:
  All C(H) groups, All C(H,H) groups
 At 1.5 times of:
  All C(H,H,H) groups
2.a Ternary CH refined with riding coordinates:
 C6(H6), C15(H15), C38(H38), C40(H40), C63(H63), C86(H86)
2.b Secondary CH2 refined with riding coordinates:
 C7(H7A,H7B), C13(H13A,H13B), C21(H21A,H21B), C33(H33A,H33B), C36(H36A,H36B),
 C70(H70A,H70B), C72(H72A,H72B), C80(H80A,H80B), C94(H94A,H94B)
2.c Aromatic/amide H refined with riding coordinates:
 C5(H5), C27(H27), C35(H35), C44(H44), C55(H55), C64(H64), C65(H65), C68(H68),
 C69(H69), C75(H75)
2.d Idealised Me refined as rotating group:
 C10(H10A,H10B,H10C), C11(H11A,H11B,H11C), C18(H18A,H18B,H18C), C23(H23A,H23B,
 H23C), C56(H56A,H56B,H56C), C77(H77A,H77B,H77C), C91(H91A,H91B,H91C)
;
_olex2_submission_special_instructions 'No special instructions were received'
_oxdiff_exptl_absorpt_empirical_details
;
Empirical correction (ABSPACK) includes:
- Absorption correction using spherical harmonics
- Frame scaling
;
_oxdiff_exptl_absorpt_empirical_full_max 1.166
_oxdiff_exptl_absorpt_empirical_full_min 0.626

loop_
_space_group_symop_operation_xyz
'x, y, z'
'-x+1/2, -y, z+1/2'
'-x, y+1/2, -z+1/2'
'x+1/2, -y+1/2, -z'

loop_
_atom_site_label
_atom_site_type_symbol
_atom_site_fract_x
_atom_site_fract_y
_atom_site_fract_z
_atom_site_U_iso_or_equiv
_atom_site_adp_type
_atom_site_occupancy
_atom_site_site_symmetry_order
_atom_site_calc_flag
_atom_site_refinement_flags_posn
_atom_site_refinement_flags_adp
_atom_site_refinement_flags_occupancy
_atom_site_disorder_assembly
_atom_site_disorder_group
P46 P 0.06559(7) 0.75794(3) 0.26891(2) 0.02077(11) Uani 1 1 d . . . . .
Si26 Si 0.88520(9) 0.37203(3) 0.56923(2) 0.02624(13) Uani 1 1 d . . . . .
O28 O -0.1702(2) 0.76951(9) 0.27675(5) 0.0288(3) Uani 1 1 d . . . . .
O34 O 0.6691(2) 0.41533(10) 0.54924(5) 0.0302(3) Uani 1 1 d . . . . .
C5 C 0.3666(4) 0.56519(14) 0.21472(7) 0.0329(5) Uani 1 1 d . . . . .
H5 H 0.505942 0.552163 0.204365 0.039 Uiso 1 1 calc R U . . .
C6 C 0.4215(3) 0.60385(11) 0.41135(6) 0.0196(4) Uani 1 1 d . . . . .
H6 H 0.575611 0.608669 0.402223 0.024 Uiso 1 1 calc R U . . .
C7 C 0.5781(3) 0.54649(13) 0.52132(6) 0.0265(4) Uani 1 1 d . . . . .
H7A H 0.668496 0.576814 0.540777 0.032 Uiso 1 1 calc R U . . .
H7B H 0.432461 0.539002 0.533303 0.032 Uiso 1 1 calc R U . . .
C10 C 0.6369(5) 0.23402(17) 0.58691(9) 0.0463(6) Uani 1 1 d . . . . .
H10A H 0.582325 0.195620 0.606981 0.069 Uiso 1 1 calc R U . . .
H10B H 0.723158 0.204681 0.566903 0.069 Uiso 1 1 calc R U . . .
H10C H 0.514296 0.260842 0.573679 0.069 Uiso 1 1 calc R U . . .
C11 C 0.1929(3) 0.53279(15) 0.46404(7) 0.0322(5) Uani 1 1 d . . . . .
H11A H 0.197095 0.508713 0.490907 0.048 Uiso 1 1 calc R U . . .
H11B H 0.124236 0.494650 0.445367 0.048 Uiso 1 1 calc R U . . .
H11C H 0.108974 0.583361 0.464815 0.048 Uiso 1 1 calc R U . . .
C13 C 0.4755(3) 0.73210(12) 0.45184(6) 0.0255(4) Uani 1 1 d . . . . .
H13A H 0.627242 0.738166 0.442521 0.031 Uiso 1 1 calc R U . . .
H13B H 0.417052 0.787011 0.457326 0.031 Uiso 1 1 calc R U . . .
C15 C 0.5572(3) 0.59612(12) 0.48266(6) 0.0220(4) Uani 1 1 d . . . . .
H15 H 0.707637 0.602556 0.471835 0.026 Uiso 1 1 calc R U . . .
C18 C 0.9698(5) 0.25485(19) 0.62804(9) 0.0493(7) Uani 1 1 d . . . . .
H18A H 1.057935 0.226971 0.607809 0.074 Uiso 1 1 calc R U . . .
H18B H 0.913944 0.215060 0.647318 0.074 Uiso 1 1 calc R U . . .
H18C H 1.059370 0.294941 0.642127 0.074 Uiso 1 1 calc R U . . .
C21 C 0.2309(4) 0.84657(13) 0.33453(6) 0.0282(4) Uani 1 1 d . . . . .
H21A H 0.341150 0.884584 0.323837 0.034 Uiso 1 1 calc R U . . .
H21B H 0.085475 0.871246 0.331157 0.034 Uiso 1 1 calc R U . . .
C23 C 1.0588(6) 0.45218(18) 0.59224(10) 0.0535(7) Uani 1 1 d . . . . .
H23A H 0.987388 0.473578 0.616281 0.080 Uiso 1 1 calc R U . . .
H23B H 1.080807 0.496306 0.572927 0.080 Uiso 1 1 calc R U . . .
H23C H 1.199594 0.428811 0.599608 0.080 Uiso 1 1 calc R U . . .
C27 C 0.0626(4) 0.91820(13) 0.17749(7) 0.0309(4) Uani 1 1 d . . . . .
H27 H -0.042138 0.935288 0.158351 0.037 Uiso 1 1 calc R U . . .
C31 C 0.1631(3) 0.83290(11) 0.23343(6) 0.0219(4) Uani 1 1 d . . . . .
C33 C 0.2964(3) 0.56378(12) 0.37672(6) 0.0231(4) Uani 1 1 d . . . . .
H33A H 0.144258 0.554807 0.385209 0.028 Uiso 1 1 calc R U . . .
H33B H 0.361456 0.509999 0.371043 0.028 Uiso 1 1 calc R U . . .
C35 C 0.0101(3) 0.85928(13) 0.20554(6) 0.0269(4) Uani 1 1 d . . . . .
H35 H -0.131752 0.836626 0.205767 0.032 Uiso 1 1 calc R U . . .
C36 C 0.2972(3) 0.61470(12) 0.33794(6) 0.0226(4) Uani 1 1 d . . . . .
H36A H 0.447383 0.619152 0.327590 0.027 Uiso 1 1 calc R U . . .
H36B H 0.207719 0.587450 0.317271 0.027 Uiso 1 1 calc R U . . .
C38 C 0.3456(3) 0.73859(11) 0.37958(6) 0.0206(4) Uani 1 1 d . . . . .
H38 H 0.499401 0.737370 0.369987 0.025 Uiso 1 1 calc R U . . .
C40 C 0.3405(3) 0.69160(12) 0.41895(6) 0.0210(4) Uani 1 1 d . . . . .
H40 H 0.186501 0.688726 0.428319 0.025 Uiso 1 1 calc R U . . .
C42 C 0.2069(3) 0.69941(12) 0.34617(6) 0.0199(4) Uani 1 1 d . . . . .
C44 C 0.3721(3) 0.86552(12) 0.23265(6) 0.0249(4) Uani 1 1 d . . . . .
H44 H 0.478975 0.846761 0.250973 0.030 Uiso 1 1 calc R U . . .
C55 C 0.2686(4) 0.95211(14) 0.17748(7) 0.0309(5) Uani 1 1 d . . . . .
H55 H 0.303955 0.993447 0.158698 0.037 Uiso 1 1 calc R U . . .
C56 C -0.0342(3) 0.69502(14) 0.35746(6) 0.0277(4) Uani 1 1 d . . . . .
H56A H -0.113145 0.664391 0.336905 0.042 Uiso 1 1 calc R U . . .
H56B H -0.093624 0.750125 0.359259 0.042 Uiso 1 1 calc R U . . .
H56C H -0.049769 0.667727 0.383418 0.042 Uiso 1 1 calc R U . . .
C61 C 0.1222(3) 0.66073(12) 0.24586(6) 0.0222(4) Uani 1 1 d . . . . .
C63 C 0.2432(3) 0.76347(12) 0.31239(6) 0.0208(4) Uani 1 1 d . . . . .
H63 H 0.395554 0.756814 0.302551 0.025 Uiso 1 1 calc R U . . .
C64 C -0.0019(4) 0.52683(13) 0.22857(7) 0.0324(5) Uani 1 1 d . . . . .
H64 H -0.114781 0.487541 0.227692 0.039 Uiso 1 1 calc R U . . .
C65 C 0.3274(3) 0.64182(13) 0.23070(7) 0.0273(4) Uani 1 1 d . . . . .
H65 H 0.439979 0.681239 0.231310 0.033 Uiso 1 1 calc R U . . .
C68 C 0.4231(4) 0.92587(13) 0.20480(7) 0.0288(4) Uani 1 1 d . . . . .
H68 H 0.564333 0.949057 0.204559 0.035 Uiso 1 1 calc R U . . .
C69 C -0.0421(3) 0.60290(13) 0.24451(6) 0.0274(4) Uani 1 1 d . . . . .
H69 H -0.182321 0.615679 0.254566 0.033 Uiso 1 1 calc R U . . .
C70 C 0.5448(4) 0.47018(12) 0.44185(6) 0.0272(4) Uani 1 1 d . . . . .
H70A H 0.463121 0.438903 0.421476 0.033 Uiso 1 1 calc R U . . .
H70B H 0.690334 0.482098 0.430702 0.033 Uiso 1 1 calc R U . . .
C72 C 0.5705(4) 0.41818(13) 0.47955(7) 0.0309(4) Uani 1 1 d . . . . .
H72A H 0.425464 0.399768 0.488515 0.037 Uiso 1 1 calc R U . . .
H72B H 0.657188 0.369347 0.472904 0.037 Uiso 1 1 calc R U . . .
C73 C 0.4255(3) 0.55107(12) 0.44996(6) 0.0208(4) Uani 1 1 d . . . . .
C75 C 0.2012(4) 0.50762(14) 0.21391(7) 0.0346(5) Uani 1 1 d . . . . .
H75 H 0.228212 0.455041 0.203264 0.041 Uiso 1 1 calc R U . . .
C77 C 1.0405(4) 0.31829(16) 0.52926(8) 0.0407(6) Uani 1 1 d . . . . .
H77A H 1.080089 0.356962 0.508142 0.061 Uiso 1 1 calc R U . . .
H77B H 0.950660 0.274970 0.517826 0.061 Uiso 1 1 calc R U . . .
H77C H 1.172553 0.294689 0.540803 0.061 Uiso 1 1 calc R U . . .
C79 C 0.7792(4) 0.29798(15) 0.60750(7) 0.0325(5) Uani 1 1 d . . . . .
C80 C 0.4718(4) 0.68185(13) 0.49044(6) 0.0268(4) Uani 1 1 d . . . . .
H80A H 0.562766 0.708654 0.511033 0.032 Uiso 1 1 calc R U . . .
H80B H 0.321436 0.678791 0.500778 0.032 Uiso 1 1 calc R U . . .
C86 C 0.6802(3) 0.46345(13) 0.51362(6) 0.0259(4) Uani 1 1 d . . . . .
H86 H 0.836407 0.471564 0.506521 0.031 Uiso 1 1 calc R U . . .
C91 C 0.6449(5) 0.3430(2) 0.63899(9) 0.0519(7) Uani 1 1 d . . . . .
H91A H 0.736485 0.383033 0.652642 0.078 Uiso 1 1 calc R U . . .
H91B H 0.588691 0.303994 0.658630 0.078 Uiso 1 1 calc R U . . .
H91C H 0.523369 0.370737 0.625882 0.078 Uiso 1 1 calc R U . . .
C94 C 0.2754(4) 0.82791(13) 0.37933(6) 0.0287(4) Uani 1 1 d . . . . .
H94A H 0.392013 0.863262 0.389959 0.034 Uiso 1 1 calc R U . . .
H94B H 0.142794 0.835867 0.395634 0.034 Uiso 1 1 calc R U . . .

loop_
_atom_site_aniso_label
_atom_site_aniso_U_11
_atom_site_aniso_U_22
_atom_site_aniso_U_33
_atom_site_aniso_U_23
_atom_site_aniso_U_13
_atom_site_aniso_U_12
P46 0.0213(2) 0.0213(2) 0.0198(2) 0.00273(18) -0.00264(17) 0.00077(17)
Si26 0.0286(3) 0.0257(3) 0.0245(3) 0.0044(2) -0.0020(2) 0.0035(2)
O28 0.0237(7) 0.0338(8) 0.0290(7) 0.0061(6) -0.0008(5) 0.0039(6)
O34 0.0307(7) 0.0350(8) 0.0248(7) 0.0131(7) 0.0018(6) 0.0048(6)
C5 0.0361(11) 0.0310(11) 0.0317(11) -0.0042(9) 0.0003(9) 0.0026(9)
C6 0.0213(8) 0.0182(8) 0.0193(9) 0.0008(7) 0.0003(7) -0.0007(7)
C7 0.0312(10) 0.0287(10) 0.0198(9) 0.0036(8) -0.0031(8) 0.0020(8)
C10 0.0527(14) 0.0423(14) 0.0439(14) 0.0133(12) -0.0020(12) -0.0099(12)
C11 0.0263(10) 0.0404(13) 0.0298(11) 0.0109(10) -0.0002(8) -0.0062(9)
C13 0.0361(10) 0.0188(9) 0.0215(9) -0.0006(8) -0.0051(8) 0.0010(8)
C15 0.0249(9) 0.0223(9) 0.0187(9) 0.0018(7) -0.0007(7) -0.0001(7)
C18 0.0548(14) 0.0519(16) 0.0413(14) 0.0213(13) -0.0077(12) 0.0132(13)
C21 0.0410(11) 0.0215(10) 0.0221(10) 0.0002(8) -0.0053(9) 0.0018(8)
C23 0.0598(17) 0.0387(14) 0.0621(19) 0.0029(13) -0.0236(15) -0.0049(13)
C27 0.0392(11) 0.0278(10) 0.0256(10) 0.0060(8) -0.0083(9) 0.0060(9)
C31 0.0281(9) 0.0170(8) 0.0206(9) 0.0002(7) -0.0031(8) 0.0019(7)
C33 0.0293(9) 0.0185(9) 0.0216(10) 0.0012(8) -0.0037(8) -0.0013(7)
C35 0.0294(9) 0.0242(10) 0.0272(10) 0.0009(8) -0.0048(8) -0.0006(8)
C36 0.0300(9) 0.0192(9) 0.0186(9) -0.0003(8) -0.0035(7) 0.0003(7)
C38 0.0237(8) 0.0187(9) 0.0193(9) 0.0006(7) -0.0003(7) 0.0001(7)
C40 0.0236(8) 0.0209(9) 0.0186(9) -0.0006(7) -0.0010(7) -0.0002(7)
C42 0.0214(8) 0.0201(9) 0.0181(9) 0.0020(7) -0.0010(7) 0.0000(7)
C44 0.0270(9) 0.0239(9) 0.0237(9) 0.0017(8) -0.0017(8) 0.0018(7)
C55 0.0414(11) 0.0228(10) 0.0285(11) 0.0075(9) 0.0030(9) 0.0005(9)
C56 0.0227(9) 0.0347(11) 0.0257(10) 0.0070(9) -0.0002(8) -0.0007(8)
C61 0.0267(9) 0.0231(9) 0.0167(8) 0.0044(7) -0.0041(7) -0.0021(7)
C63 0.0227(8) 0.0199(9) 0.0200(9) 0.0017(8) -0.0010(7) 0.0010(7)
C64 0.0400(11) 0.0235(10) 0.0337(11) 0.0036(9) -0.0109(9) -0.0083(8)
C65 0.0307(10) 0.0247(10) 0.0267(10) 0.0006(8) 0.0006(8) -0.0030(8)
C68 0.0304(10) 0.0260(10) 0.0299(11) 0.0030(8) 0.0036(9) -0.0007(8)
C69 0.0304(10) 0.0262(10) 0.0255(10) 0.0045(8) -0.0060(8) -0.0040(8)
C70 0.0384(11) 0.0204(9) 0.0227(10) 0.0022(8) -0.0042(8) 0.0018(8)
C72 0.0405(11) 0.0224(10) 0.0298(11) 0.0067(8) -0.0039(9) 0.0004(9)
C73 0.0217(8) 0.0208(9) 0.0199(9) 0.0037(7) -0.0005(7) -0.0018(7)
C75 0.0469(13) 0.0228(11) 0.0339(12) -0.0033(9) -0.0076(10) 0.0007(9)
C77 0.0447(13) 0.0373(13) 0.0400(13) 0.0082(11) 0.0119(11) 0.0092(10)
C79 0.0387(11) 0.0351(12) 0.0238(10) 0.0081(9) 0.0002(9) 0.0046(9)
C80 0.0379(10) 0.0242(10) 0.0183(9) -0.0017(8) -0.0044(8) 0.0019(8)
C86 0.0261(9) 0.0289(11) 0.0227(10) 0.0092(8) 0.0001(8) 0.0023(8)
C91 0.0631(16) 0.0609(18) 0.0318(13) 0.0078(12) 0.0138(13) 0.0151(14)
C94 0.0442(11) 0.0201(10) 0.0217(10) -0.0018(8) -0.0057(9) 0.0036(8)

loop_
_atom_type_symbol
_atom_type_description
_atom_type_scat_dispersion_real
_atom_type_scat_dispersion_imag
_atom_type_scat_source
C C 0.0181 0.0091 'International Tables Vol C Tables 4.2.6.8 and 6.1.1.4'
H H 0.0000 0.0000 'International Tables Vol C Tables 4.2.6.8 and 6.1.1.4'
O O 0.0492 0.0322 'International Tables Vol C Tables 4.2.6.8 and 6.1.1.4'
P P 0.2955 0.4335 'International Tables Vol C Tables 4.2.6.8 and 6.1.1.4'
Si Si 0.2541 0.3302 'International Tables Vol C Tables 4.2.6.8 and 6.1.1.4'

loop_
_geom_angle_atom_site_label_1
_geom_angle_atom_site_label_2
_geom_angle_atom_site_label_3
_geom_angle
_geom_angle_site_symmetry_1
_geom_angle_site_symmetry_3
_geom_angle_publ_flag
O28 P46 C31 110.56(9) . . ?
O28 P46 C61 112.09(9) . . ?
O28 P46 C63 116.18(9) . . ?
C31 P46 C63 106.68(9) . . ?
C61 P46 C31 105.11(9) . . ?
C61 P46 C63 105.47(9) . . ?
O34 Si26 C23 108.89(12) . . ?
O34 Si26 C77 109.28(11) . . ?
O34 Si26 C79 105.89(9) . . ?
C23 Si26 C77 109.61(15) . . ?
C23 Si26 C79 112.24(13) . . ?
C77 Si26 C79 110.84(11) . . ?
C86 O34 Si26 122.42(12) . . ?
C65 C5 H5 120.1 . . ?
C65 C5 C75 119.9(2) . . ?
C75 C5 H5 120.1 . . ?
C33 C6 H6 106.4 . . ?
C33 C6 C40 111.19(15) . . ?
C33 C6 C73 112.99(15) . . ?
C40 C6 H6 106.4 . . ?
C40 C6 C73 113.00(15) . . ?
C73 C6 H6 106.4 . . ?
H7A C7 H7B 107.9 . . ?
C15 C7 H7A 109.3 . . ?
C15 C7 H7B 109.3 . . ?
C86 C7 H7A 109.3 . . ?
C86 C7 H7B 109.3 . . ?
C86 C7 C15 111.75(17) . . ?
H10A C10 H10B 109.5 . . ?
H10A C10 H10C 109.5 . . ?
H10B C10 H10C 109.5 . . ?
C79 C10 H10A 109.5 . . ?
C79 C10 H10B 109.5 . . ?
C79 C10 H10C 109.5 . . ?
H11A C11 H11B 109.5 . . ?
H11A C11 H11C 109.5 . . ?
H11B C11 H11C 109.5 . . ?
C73 C11 H11A 109.5 . . ?
C73 C11 H11B 109.5 . . ?
C73 C11 H11C 109.5 . . ?
H13A C13 H13B 108.0 . . ?
C40 C13 H13A 109.4 . . ?
C40 C13 H13B 109.4 . . ?
C80 C13 H13A 109.4 . . ?
C80 C13 H13B 109.4 . . ?
C80 C13 C40 111.07(17) . . ?
C7 C15 H15 106.4 . . ?
C7 C15 C73 112.42(16) . . ?
C73 C15 H15 106.4 . . ?
C80 C15 C7 112.24(16) . . ?
C80 C15 H15 106.4 . . ?
C80 C15 C73 112.41(16) . . ?
H18A C18 H18B 109.5 . . ?
H18A C18 H18C 109.5 . . ?
H18B C18 H18C 109.5 . . ?
C79 C18 H18A 109.5 . . ?
C79 C18 H18B 109.5 . . ?
C79 C18 H18C 109.5 . . ?
H21A C21 H21B 108.7 . . ?
C63 C21 H21A 110.5 . . ?
C63 C21 H21B 110.5 . . ?
C94 C21 H21A 110.5 . . ?
C94 C21 H21B 110.5 . . ?
C94 C21 C63 105.94(16) . . ?
Si26 C23 H23A 109.5 . . ?
Si26 C23 H23B 109.5 . . ?
Si26 C23 H23C 109.5 . . ?
H23A C23 H23B 109.5 . . ?
H23A C23 H23C 109.5 . . ?
H23B C23 H23C 109.5 . . ?
C35 C27 H27 120.1 . . ?
C35 C27 C55 119.7(2) . . ?
C55 C27 H27 120.1 . . ?
C35 C31 P46 115.06(15) . . ?
C35 C31 C44 119.47(18) . . ?
C44 C31 P46 125.46(15) . . ?
C6 C33 H33A 108.9 . . ?
C6 C33 H33B 108.9 . . ?
C6 C33 C36 113.29(15) . . ?
H33A C33 H33B 107.7 . . ?
C36 C33 H33A 108.9 . . ?
C36 C33 H33B 108.9 . . ?
C27 C35 C31 120.71(19) . . ?
C27 C35 H35 119.6 . . ?
C31 C35 H35 119.6 . . ?
C33 C36 H36A 109.6 . . ?
C33 C36 H36B 109.6 . . ?
H36A C36 H36B 108.1 . . ?
C42 C36 C33 110.15(16) . . ?
C42 C36 H36A 109.6 . . ?
C42 C36 H36B 109.6 . . ?
C40 C38 H38 106.6 . . ?
C40 C38 C42 113.44(15) . . ?
C40 C38 C94 119.05(16) . . ?
C42 C38 H38 106.6 . . ?
C94 C38 H38 106.6 . . ?
C94 C38 C42 103.90(15) . . ?
C6 C40 H40 108.2 . . ?
C13 C40 C6 110.40(16) . . ?
C13 C40 H40 108.2 . . ?
C38 C40 C6 108.99(15) . . ?
C38 C40 C13 112.66(16) . . ?
C38 C40 H40 108.2 . . ?
C36 C42 C38 108.01(15) . . ?
C36 C42 C56 110.75(17) . . ?
C36 C42 C63 115.81(16) . . ?
C38 C42 C63 99.16(14) . . ?
C56 C42 C38 112.23(16) . . ?
C56 C42 C63 110.39(15) . . ?
C31 C44 H44 120.2 . . ?
C31 C44 C68 119.63(19) . . ?
C68 C44 H44 120.2 . . ?
C27 C55 H55 119.9 . . ?
C68 C55 C27 120.2(2) . . ?
C68 C55 H55 119.9 . . ?
C42 C56 H56A 109.5 . . ?
C42 C56 H56B 109.5 . . ?
C42 C56 H56C 109.5 . . ?
H56A C56 H56B 109.5 . . ?
H56A C56 H56C 109.5 . . ?
H56B C56 H56C 109.5 . . ?
C65 C61 P46 121.71(15) . . ?
C69 C61 P46 118.60(16) . . ?
C69 C61 C65 119.66(19) . . ?
P46 C63 H63 107.3 . . ?
C21 C63 P46 113.12(13) . . ?
C21 C63 C42 104.15(15) . . ?
C21 C63 H63 107.3 . . ?
C42 C63 P46 117.11(13) . . ?
C42 C63 H63 107.3 . . ?
C69 C64 H64 119.8 . . ?
C75 C64 H64 119.8 . . ?
C75 C64 C69 120.4(2) . . ?
C5 C65 C61 119.88(19) . . ?
C5 C65 H65 120.1 . . ?
C61 C65 H65 120.1 . . ?
C44 C68 H68 119.9 . . ?
C55 C68 C44 120.3(2) . . ?
C55 C68 H68 119.9 . . ?
C61 C69 H69 119.9 . . ?
C64 C69 C61 120.1(2) . . ?
C64 C69 H69 119.9 . . ?
H70A C70 H70B 107.8 . . ?
C72 C70 H70A 109.0 . . ?
C72 C70 H70B 109.0 . . ?
C72 C70 C73 112.81(17) . . ?
C73 C70 H70A 109.0 . . ?
C73 C70 H70B 109.0 . . ?
C70 C72 H72A 109.0 . . ?
C70 C72 H72B 109.0 . . ?
H72A C72 H72B 107.8 . . ?
C86 C72 C70 112.76(17) . . ?
C86 C72 H72A 109.0 . . ?
C86 C72 H72B 109.0 . . ?
C11 C73 C6 110.36(16) . . ?
C11 C73 C15 111.55(17) . . ?
C11 C73 C70 109.18(17) . . ?
C15 C73 C6 108.91(15) . . ?
C70 C73 C6 110.13(15) . . ?
C70 C73 C15 106.63(16) . . ?
C5 C75 H75 120.0 . . ?
C64 C75 C5 120.1(2) . . ?
C64 C75 H75 120.0 . . ?
Si26 C77 H77A 109.5 . . ?
Si26 C77 H77B 109.5 . . ?
Si26 C77 H77C 109.5 . . ?
H77A C77 H77B 109.5 . . ?
H77A C77 H77C 109.5 . . ?
H77B C77 H77C 109.5 . . ?
C10 C79 Si26 109.85(16) . . ?
C10 C79 C18 108.7(2) . . ?
C18 C79 Si26 109.71(17) . . ?
C91 C79 Si26 109.88(18) . . ?
C91 C79 C10 109.3(2) . . ?
C91 C79 C18 109.4(2) . . ?
C13 C80 H80A 109.5 . . ?
C13 C80 H80B 109.5 . . ?
C15 C80 C13 110.56(16) . . ?
C15 C80 H80A 109.5 . . ?
C15 C80 H80B 109.5 . . ?
H80A C80 H80B 108.1 . . ?
O34 C86 C7 109.67(17) . . ?
O34 C86 C72 109.20(17) . . ?
O34 C86 H86 108.5 . . ?
C7 C86 H86 108.5 . . ?
C72 C86 C7 112.47(17) . . ?
C72 C86 H86 108.5 . . ?
C79 C91 H91A 109.5 . . ?
C79 C91 H91B 109.5 . . ?
C79 C91 H91C 109.5 . . ?
H91A C91 H91B 109.5 . . ?
H91A C91 H91C 109.5 . . ?
H91B C91 H91C 109.5 . . ?
C21 C94 H94A 110.9 . . ?
C21 C94 H94B 110.9 . . ?
C38 C94 C21 104.19(16) . . ?
C38 C94 H94A 110.9 . . ?
C38 C94 H94B 110.9 . . ?
H94A C94 H94B 108.9 . . ?

loop_
_geom_bond_atom_site_label_1
_geom_bond_atom_site_label_2
_geom_bond_distance
_geom_bond_site_symmetry_2
_geom_bond_publ_flag
P46 O28 1.4883(15) . ?
P46 C31 1.812(2) . ?
P46 C61 1.809(2) . ?
P46 C63 1.8187(19) . ?
Si26 O34 1.6510(15) . ?
Si26 C23 1.864(3) . ?
Si26 C77 1.864(3) . ?
Si26 C79 1.882(2) . ?
O34 C86 1.429(2) . ?
C5 H5 0.9500 . ?
C5 C65 1.390(3) . ?
C5 C75 1.391(4) . ?
C6 H6 1.0000 . ?
C6 C33 1.537(3) . ?
C6 C40 1.549(3) . ?
C6 C73 1.553(3) . ?
C7 H7A 0.9900 . ?
C7 H7B 0.9900 . ?
C7 C15 1.532(3) . ?
C7 C86 1.526(3) . ?
C10 H10A 0.9800 . ?
C10 H10B 0.9800 . ?
C10 H10C 0.9800 . ?
C10 C79 1.533(4) . ?
C11 H11A 0.9800 . ?
C11 H11B 0.9800 . ?
C11 H11C 0.9800 . ?
C11 C73 1.538(3) . ?
C13 H13A 0.9900 . ?
C13 H13B 0.9900 . ?
C13 C40 1.529(3) . ?
C13 C80 1.530(3) . ?
C15 H15 1.0000 . ?
C15 C73 1.548(3) . ?
C15 C80 1.528(3) . ?
C18 H18A 0.9800 . ?
C18 H18B 0.9800 . ?
C18 H18C 0.9800 . ?
C18 C79 1.533(3) . ?
C21 H21A 0.9900 . ?
C21 H21B 0.9900 . ?
C21 C63 1.556(3) . ?
C21 C94 1.550(3) . ?
C23 H23A 0.9800 . ?
C23 H23B 0.9800 . ?
C23 H23C 0.9800 . ?
C27 H27 0.9500 . ?
C27 C35 1.386(3) . ?
C27 C55 1.386(3) . ?
C31 C35 1.394(3) . ?
C31 C44 1.395(3) . ?
C33 H33A 0.9900 . ?
C33 H33B 0.9900 . ?
C33 C36 1.541(3) . ?
C35 H35 0.9500 . ?
C36 H36A 0.9900 . ?
C36 H36B 0.9900 . ?
C36 C42 1.526(3) . ?
C38 H38 1.0000 . ?
C38 C40 1.524(3) . ?
C38 C42 1.545(3) . ?
C38 C94 1.532(3) . ?
C40 H40 1.0000 . ?
C42 C56 1.534(3) . ?
C42 C63 1.559(3) . ?
C44 H44 0.9500 . ?
C44 C68 1.396(3) . ?
C55 H55 0.9500 . ?
C55 C68 1.387(3) . ?
C56 H56A 0.9800 . ?
C56 H56B 0.9800 . ?
C56 H56C 0.9800 . ?
C61 C65 1.396(3) . ?
C61 C69 1.390(3) . ?
C63 H63 1.0000 . ?
C64 H64 0.9500 . ?
C64 C69 1.383(3) . ?
C64 C75 1.380(4) . ?
C65 H65 0.9500 . ?
C68 H68 0.9500 . ?
C69 H69 0.9500 . ?
C70 H70A 0.9900 . ?
C70 H70B 0.9900 . ?
C70 C72 1.529(3) . ?
C70 C73 1.545(3) . ?
C72 H72A 0.9900 . ?
C72 H72B 0.9900 . ?
C72 C86 1.517(3) . ?
C75 H75 0.9500 . ?
C77 H77A 0.9800 . ?
C77 H77B 0.9800 . ?
C77 H77C 0.9800 . ?
C79 C91 1.528(4) . ?
C80 H80A 0.9900 . ?
C80 H80B 0.9900 . ?
C86 H86 1.0000 . ?
C91 H91A 0.9800 . ?
C91 H91B 0.9800 . ?
C91 H91C 0.9800 . ?
C94 H94A 0.9900 . ?
C94 H94B 0.9900 . ?

loop_
_geom_torsion_atom_site_label_1
_geom_torsion_atom_site_label_2
_geom_torsion_atom_site_label_3
_geom_torsion_atom_site_label_4
_geom_torsion
_geom_torsion_site_symmetry_1
_geom_torsion_site_symmetry_2
_geom_torsion_site_symmetry_3
_geom_torsion_site_symmetry_4
_geom_torsion_publ_flag
P46 C31 C35 C27 178.17(17) . . . . ?
P46 C31 C44 C68 -176.96(16) . . . . ?
P46 C61 C65 C5 177.34(17) . . . . ?
P46 C61 C69 C64 -177.41(16) . . . . ?
Si26 O34 C86 C7 -126.29(16) . . . . ?
Si26 O34 C86 C72 110.05(18) . . . . ?
O28 P46 C31 C35 -30.36(18) . . . . ?
O28 P46 C31 C44 148.62(17) . . . . ?
O28 P46 C61 C65 170.70(16) . . . . ?
O28 P46 C61 C69 -11.35(18) . . . . ?
O28 P46 C63 C21 -59.68(17) . . . . ?
O28 P46 C63 C42 61.47(16) . . . . ?
O34 Si26 C79 C10 61.0(2) . . . . ?
O34 Si26 C79 C18 -179.62(18) . . . . ?
O34 Si26 C79 C91 -59.3(2) . . . . ?
C6 C33 C36 C42 -56.1(2) . . . . ?
C7 C15 C73 C6 -177.43(16) . . . . ?
C7 C15 C73 C11 60.5(2) . . . . ?
C7 C15 C73 C70 -58.6(2) . . . . ?
C7 C15 C80 C13 174.17(17) . . . . ?
C15 C7 C86 O34 -172.09(16) . . . . ?
C15 C7 C86 C72 -50.4(2) . . . . ?
C23 Si26 O34 C86 71.7(2) . . . . ?
C23 Si26 C79 C10 179.7(2) . . . . ?
C23 Si26 C79 C18 -60.9(2) . . . . ?
C23 Si26 C79 C91 59.4(2) . . . . ?
C27 C55 C68 C44 -0.4(3) . . . . ?
C31 P46 C61 C65 50.56(18) . . . . ?
C31 P46 C61 C69 -131.49(16) . . . . ?
C31 P46 C63 C21 64.09(16) . . . . ?
C31 P46 C63 C42 -174.77(14) . . . . ?
C31 C44 C68 C55 -1.4(3) . . . . ?
C33 C6 C40 C13 -176.75(16) . . . . ?
C33 C6 C40 C38 -52.5(2) . . . . ?
C33 C6 C73 C11 -58.0(2) . . . . ?
C33 C6 C73 C15 179.28(16) . . . . ?
C33 C6 C73 C70 62.7(2) . . . . ?
C33 C36 C42 C38 57.3(2) . . . . ?
C33 C36 C42 C56 -66.0(2) . . . . ?
C33 C36 C42 C63 167.34(15) . . . . ?
C35 C27 C55 C68 1.5(3) . . . . ?
C35 C31 C44 C68 2.0(3) . . . . ?
C36 C42 C63 P46 77.90(19) . . . . ?
C36 C42 C63 C21 -156.36(16) . . . . ?
C38 C42 C63 P46 -166.89(13) . . . . ?
C38 C42 C63 C21 -41.16(17) . . . . ?
C40 C6 C33 C36 53.3(2) . . . . ?
C40 C6 C73 C11 69.4(2) . . . . ?
C40 C6 C73 C15 -53.4(2) . . . . ?
C40 C6 C73 C70 -169.99(16) . . . . ?
C40 C13 C80 C15 58.0(2) . . . . ?
C40 C38 C42 C36 -60.9(2) . . . . ?
C40 C38 C42 C56 61.4(2) . . . . ?
C40 C38 C42 C63 178.00(15) . . . . ?
C40 C38 C94 C21 -162.50(17) . . . . ?
C42 C38 C40 C6 58.1(2) . . . . ?
C42 C38 C40 C13 -179.00(16) . . . . ?
C42 C38 C94 C21 -35.2(2) . . . . ?
C44 C31 C35 C27 -0.9(3) . . . . ?
C55 C27 C35 C31 -0.9(3) . . . . ?
C56 C42 C63 P46 -48.9(2) . . . . ?
C56 C42 C63 C21 76.8(2) . . . . ?
C61 P46 C31 C35 90.79(16) . . . . ?
C61 P46 C31 C44 -90.23(19) . . . . ?
C61 P46 C63 C21 175.52(14) . . . . ?
C61 P46 C63 C42 -63.34(16) . . . . ?
C63 P46 C31 C35 -157.53(15) . . . . ?
C63 P46 C31 C44 21.4(2) . . . . ?
C63 P46 C61 C65 -61.98(18) . . . . ?
C63 P46 C61 C69 115.97(16) . . . . ?
C63 C21 C94 C38 8.6(2) . . . . ?
C65 C5 C75 C64 0.7(4) . . . . ?
C65 C61 C69 C64 0.6(3) . . . . ?
C69 C61 C65 C5 -0.6(3) . . . . ?
C69 C64 C75 C5 -0.7(4) . . . . ?
C70 C72 C86 O34 171.48(17) . . . . ?
C70 C72 C86 C7 49.5(2) . . . . ?
C72 C70 C73 C6 175.39(17) . . . . ?
C72 C70 C73 C11 -63.3(2) . . . . ?
C72 C70 C73 C15 57.4(2) . . . . ?
C73 C6 C33 C36 -178.38(16) . . . . ?
C73 C6 C40 C13 55.0(2) . . . . ?
C73 C6 C40 C38 179.21(15) . . . . ?
C73 C15 C80 C13 -57.9(2) . . . . ?
C73 C70 C72 C86 -54.6(2) . . . . ?
C75 C5 C65 C61 0.0(3) . . . . ?
C75 C64 C69 C61 0.1(3) . . . . ?
C77 Si26 O34 C86 -48.02(19) . . . . ?
C77 Si26 C79 C10 -57.4(2) . . . . ?
C77 Si26 C79 C18 62.0(2) . . . . ?
C77 Si26 C79 C91 -177.7(2) . . . . ?
C79 Si26 O34 C86 -167.45(17) . . . . ?
C80 C13 C40 C6 -56.2(2) . . . . ?
C80 C13 C40 C38 -178.28(16) . . . . ?
C80 C15 C73 C6 54.8(2) . . . . ?
C80 C15 C73 C11 -67.3(2) . . . . ?
C80 C15 C73 C70 173.59(16) . . . . ?
C86 C7 C15 C73 56.6(2) . . . . ?
C86 C7 C15 C80 -175.50(17) . . . . ?
C94 C21 C63 P46 148.90(15) . . . . ?
C94 C21 C63 C42 20.7(2) . . . . ?
C94 C38 C40 C6 -179.18(17) . . . . ?
C94 C38 C40 C13 -56.3(2) . . . . ?
C94 C38 C42 C36 168.35(16) . . . . ?
C94 C38 C42 C56 -69.3(2) . . . . ?
C94 C38 C42 C63 47.27(18) . . . . ?
